data_1553877
loop_
_publ_author_name
'Jiang, Bo'
'Shi, Min'

_publ_section_title
;
 Rhodium(ii)-catalyzed intermolecular [3 + 2] annulation of N-vinyl
 indoles with N-tosyl-1,2,3-triazoles via an aza-vinyl Rh carbene
;
_journal_issue 12
_journal_name_full 'Organic Chemistry Frontiers'
_journal_page_first 2459
_journal_paper_doi 10.1039/C7QO00703E
_journal_volume 4
_journal_year 2017
_chemical_formula_sum 'C43 H38 Br N3 O4 S2'
_chemical_formula_weight 804.79
_space_group_crystal_system triclinic
_space_group_IT_number 2
_space_group_name_Hall '-P 1'
_space_group_name_H-M_alt 'P -1'
_atom_sites_solution_hydrogens geom
_audit_creation_method SHELXL-2013
_audit_update_record
;
2017-07-05 deposited with the CCDC.
2017-09-08 downloaded from the CCDC.
;
_cell_angle_alpha 89.702(4)
_cell_angle_beta 84.883(3)
_cell_angle_gamma 66.690(3)
_cell_formula_units_Z 2
_cell_length_a 11.9360(15)
_cell_length_b 13.1209(17)
_cell_length_c 13.8558(16)
_cell_measurement_reflns_used 1694
_cell_measurement_temperature 293(2)
_cell_measurement_theta_max 40.540
_cell_measurement_theta_min 4.535
_cell_volume 1983.8(4)
_computing_cell_refinement 'Bruker SMART'
_computing_data_collection 'Bruker SMART'
_computing_data_reduction 'Bruker SHELXTL'
_computing_molecular_graphics 'Bruker SHELXTL'
_computing_publication_material 'Bruker SHELXTL'
_computing_structure_refinement 'SHELXL-2013 (Sheldrick, 2013)'
_computing_structure_solution 'Bruker SHELXTL'
_diffrn_ambient_temperature 293(2)
_diffrn_measured_fraction_theta_full 0.997
_diffrn_measured_fraction_theta_max 0.997
_diffrn_measurement_device_type 'CCD area detector'
_diffrn_measurement_method 'phi and omega scans'
_diffrn_radiation_type MoK\a
_diffrn_radiation_wavelength 0.71073
_diffrn_reflns_av_R_equivalents 0.0303
_diffrn_reflns_av_unetI/netI 0.0749
_diffrn_reflns_Laue_measured_fraction_full 0.997
_diffrn_reflns_Laue_measured_fraction_max 0.997
_diffrn_reflns_limit_h_max 10
_diffrn_reflns_limit_h_min -14
_diffrn_reflns_limit_k_max 13
_diffrn_reflns_limit_k_min -15
_diffrn_reflns_limit_l_max 16
_diffrn_reflns_limit_l_min -15
_diffrn_reflns_number 11488
_diffrn_reflns_point_group_measured_fraction_full 0.997
_diffrn_reflns_point_group_measured_fraction_max 0.997
_diffrn_reflns_theta_full 25.242
_diffrn_reflns_theta_max 25.496
_diffrn_reflns_theta_min 1.691
_exptl_absorpt_coefficient_mu 1.187
_exptl_absorpt_correction_T_max 0.7456
_exptl_absorpt_correction_T_min 0.6340
_exptl_absorpt_correction_type multi-scan
_exptl_absorpt_process_details sadabs
_exptl_crystal_colour colorless
_exptl_crystal_density_diffrn 1.347
_exptl_crystal_description prismatic
_exptl_crystal_F_000 832
_exptl_crystal_size_max 0.200
_exptl_crystal_size_mid 0.160
_exptl_crystal_size_min 0.120
_refine_diff_density_max 0.447
_refine_diff_density_min -0.202
_refine_diff_density_rms 0.055
_refine_ls_extinction_method none
_refine_ls_goodness_of_fit_ref 0.925
_refine_ls_hydrogen_treatment constr
_refine_ls_matrix_type full
_refine_ls_number_parameters 480
_refine_ls_number_reflns 7361
_refine_ls_number_restraints 0
_refine_ls_restrained_S_all 0.925
_refine_ls_R_factor_all 0.1209
_refine_ls_R_factor_gt 0.0590
_refine_ls_shift/su_max 0.024
_refine_ls_shift/su_mean 0.001
_refine_ls_structure_factor_coef Fsqd
_refine_ls_weighting_details 'w=1/[\s^2^(Fo^2^)+(0.1034P)^2^] where P=(Fo^2^+2Fc^2^)/3'
_refine_ls_weighting_scheme calc
_refine_ls_wR_factor_gt 0.1505
_refine_ls_wR_factor_ref 0.1878
_reflns_Friedel_coverage 0.000
_reflns_number_gt 3848
_reflns_number_total 7361
_reflns_threshold_expression 'I > 2\s(I)'
_cod_data_source_file c7qo00703e2.cif
_cod_data_source_block cd17389
_cod_database_code 1553877
_shelx_space_group_comment
; 
The symmetry employed for this shelxl refinement is uniquely defined 
by the following loop, which should always be used as a source of 
symmetry information in preference to the above space-group names. 
They are only intended as comments. 
;
_shelx_estimated_absorpt_t_min 0.797
_shelx_estimated_absorpt_t_max 0.871
_shelxl_version_number 2013-4

loop_
_space_group_symop_operation_xyz
'x, y, z'
'-x, -y, -z'

loop_
_atom_site_label
_atom_site_type_symbol
_atom_site_fract_x
_atom_site_fract_y
_atom_site_fract_z
_atom_site_U_iso_or_equiv
_atom_site_adp_type
_atom_site_occupancy
_atom_site_site_symmetry_order
_atom_site_calc_flag
_atom_site_refinement_flags_posn
_atom_site_refinement_flags_adp
Br1 Br 0.61131(6) 0.28799(6) 0.47371(4) 0.1199(3) Uani 1 1 d . .
S1 S 0.73511(12) 0.58177(12) 0.76864(10) 0.0842(4) Uani 1 1 d . .
S2 S 1.24837(8) -0.09899(8) 0.97433(7) 0.0525(3) Uani 1 1 d . .
N1 N 0.7863(3) 0.3253(3) 0.8068(2) 0.0615(9) Uani 1 1 d . .
N2 N 0.6462(3) 0.5198(3) 0.8093(3) 0.0764(11) Uani 1 1 d . .
N3 N 1.2480(3) 0.0004(3) 0.9036(2) 0.0502(8) Uani 1 1 d . .
O1 O 0.8343(3) 0.5479(4) 0.8283(3) 0.1163(14) Uani 1 1 d . .
O2 O 0.6571(4) 0.6949(3) 0.7620(3) 0.1155(14) Uani 1 1 d . .
O3 O 1.1372(2) -0.1126(2) 0.96226(19) 0.0625(7) Uani 1 1 d . .
O4 O 1.3635(2) -0.1893(2) 0.9527(2) 0.0684(8) Uani 1 1 d . .
C1 C 0.8978(3) 0.2658(4) 0.8408(3) 0.0607(11) Uani 1 1 d . .
H1 H 0.9205 0.2806 0.8999 0.073 Uiso 1 1 calc R U
C2 C 0.9703(3) 0.1831(3) 0.7774(3) 0.0541(10) Uani 1 1 d . .
C3 C 0.8998(4) 0.1905(3) 0.6974(3) 0.0560(10) Uani 1 1 d . .
C4 C 0.7854(4) 0.2791(3) 0.7190(3) 0.0585(11) Uani 1 1 d . .
C5 C 0.6969(4) 0.3082(4) 0.6530(3) 0.0649(12) Uani 1 1 d . .
H5 H 0.6208 0.3663 0.6664 0.078 Uiso 1 1 calc R U
C6 C 0.7272(4) 0.2476(4) 0.5676(3) 0.0736(13) Uani 1 1 d . .
C7 C 0.8388(5) 0.1606(4) 0.5447(3) 0.0817(15) Uani 1 1 d . .
H7 H 0.8551 0.1220 0.4855 0.098 Uiso 1 1 calc R U
C8 C 0.9250(4) 0.1316(4) 0.6092(3) 0.0706(13) Uani 1 1 d . .
H8 H 1.0004 0.0729 0.5944 0.085 Uiso 1 1 calc R U
C9 C 1.0970(3) 0.0973(3) 0.7866(3) 0.0556(10) Uani 1 1 d . .
H9 H 1.0969 0.0249 0.7698 0.067 Uiso 1 1 calc R U
C10 C 1.1301(3) 0.0931(3) 0.8911(3) 0.0502(9) Uani 1 1 d . .
H10A H 1.1350 0.1625 0.9088 0.060 Uiso 1 1 calc R U
H10B H 1.0659 0.0846 0.9342 0.060 Uiso 1 1 calc R U
C11 C 1.1934(4) 0.1138(5) 0.7188(3) 0.0719(14) Uani 1 1 d . .
C12 C 1.2786(5) 0.0275(6) 0.6638(4) 0.108(2) Uani 1 1 d . .
H12 H 1.2737 -0.0415 0.6633 0.130 Uiso 1 1 calc R U
C13 C 1.3734(7) 0.0437(11) 0.6081(5) 0.163(5) Uani 1 1 d . .
H13 H 1.4319 -0.0160 0.5717 0.196 Uiso 1 1 calc R U
C14 C 1.3831(9) 0.1410(13) 0.6052(7) 0.174(6) Uani 1 1 d . .
H14 H 1.4480 0.1492 0.5684 0.209 Uiso 1 1 calc R U
C15 C 1.2963(8) 0.2278(9) 0.6570(7) 0.172(5) Uani 1 1 d . .
H15 H 1.2998 0.2973 0.6544 0.206 Uiso 1 1 calc R U
C16 C 1.2004(5) 0.2137(6) 0.7148(5) 0.109(2) Uani 1 1 d . .
H16 H 1.1415 0.2739 0.7505 0.131 Uiso 1 1 calc R U
C17 C 1.3565(3) 0.0279(4) 0.9003(3) 0.0588(11) Uani 1 1 d . .
H17A H 1.4276 -0.0394 0.9093 0.071 Uiso 1 1 calc R U
H17B H 1.3692 0.0542 0.8364 0.071 Uiso 1 1 calc R U
C18 C 1.3486(4) 0.1106(4) 0.9719(3) 0.0646(12) Uani 1 1 d . .
C19 C 1.3388(5) 0.1760(5) 1.0317(5) 0.0954(17) Uani 1 1 d . .
H19 H 1.3309 0.2283 1.0796 0.114 Uiso 1 1 calc R U
C20 C 0.6879(4) 0.4146(4) 0.8620(3) 0.0706(13) Uani 1 1 d . .
H20 H 0.7165 0.4267 0.9234 0.085 Uiso 1 1 calc R U
C21 C 0.5694(4) 0.3952(4) 0.8837(3) 0.0739(13) Uani 1 1 d . .
H21A H 0.5736 0.3307 0.8473 0.089 Uiso 1 1 calc R U
H21B H 0.5557 0.3840 0.9522 0.089 Uiso 1 1 calc R U
C22 C 0.4683(4) 0.4993(4) 0.8527(3) 0.0587(11) Uani 1 1 d . .
C23 C 0.5170(4) 0.5650(4) 0.8106(3) 0.0678(12) Uani 1 1 d . .
H23 H 0.4715 0.6330 0.7849 0.081 Uiso 1 1 calc R U
C24 C 0.3394(4) 0.5194(4) 0.8694(3) 0.0594(11) Uani 1 1 d . .
C25 C 0.3036(5) 0.4343(5) 0.8941(4) 0.0901(16) Uani 1 1 d . .
H25 H 0.3629 0.3632 0.8998 0.108 Uiso 1 1 calc R U
C26 C 0.1804(6) 0.4529(6) 0.9107(5) 0.1085(19) Uani 1 1 d . .
H26 H 0.1577 0.3944 0.9272 0.130 Uiso 1 1 calc R U
C27 C 0.0929(5) 0.5567(6) 0.9026(4) 0.0970(18) Uani 1 1 d . .
H27 H 0.0105 0.5686 0.9119 0.116 Uiso 1 1 calc R U
C28 C 0.1252(4) 0.6435(5) 0.8812(4) 0.0844(15) Uani 1 1 d . .
H28 H 0.0652 0.7149 0.8785 0.101 Uiso 1 1 calc R U
C29 C 0.2472(4) 0.6248(4) 0.8634(3) 0.0687(12) Uani 1 1 d . .
H29 H 0.2686 0.6839 0.8471 0.082 Uiso 1 1 calc R U
C30 C 0.7928(4) 0.5248(4) 0.6515(3) 0.0708(12) Uani 1 1 d . .
C31 C 0.7185(5) 0.5600(5) 0.5779(4) 0.0964(17) Uani 1 1 d . .
H31 H 0.6413 0.6173 0.5889 0.116 Uiso 1 1 calc R U
C32 C 0.7592(8) 0.5099(6) 0.4883(5) 0.114(2) Uani 1 1 d . .
H32 H 0.7072 0.5322 0.4390 0.136 Uiso 1 1 calc R U
C33 C 0.8745(8) 0.4275(6) 0.4679(4) 0.112(2) Uani 1 1 d . .
C34 C 0.9489(6) 0.3967(5) 0.5434(4) 0.0984(18) Uani 1 1 d . .
H34 H 1.0281 0.3428 0.5318 0.118 Uiso 1 1 calc R U
C35 C 0.9088(4) 0.4437(4) 0.6339(4) 0.0801(14) Uani 1 1 d . .
H35 H 0.9597 0.4209 0.6838 0.096 Uiso 1 1 calc R U
C36 C 0.9208(9) 0.3707(7) 0.3697(5) 0.188(4) Uani 1 1 d . .
H36A H 1.0087 0.3408 0.3626 0.282 Uiso 1 1 calc R U
H36B H 0.8898 0.4234 0.3203 0.282 Uiso 1 1 calc R U
H36C H 0.8933 0.3117 0.3635 0.282 Uiso 1 1 calc R U
C37 C 1.2423(4) -0.0521(3) 1.0939(3) 0.0539(10) Uani 1 1 d . .
C38 C 1.3486(4) -0.0850(4) 1.1391(3) 0.0684(12) Uani 1 1 d . .
H38 H 1.4220 -0.1359 1.1088 0.082 Uiso 1 1 calc R U
C39 C 1.3440(5) -0.0408(5) 1.2306(4) 0.0863(16) Uani 1 1 d . .
H39 H 1.4155 -0.0635 1.2617 0.104 Uiso 1 1 calc R U
C40 C 1.2381(6) 0.0350(5) 1.2766(3) 0.0858(15) Uani 1 1 d . .
C41 C 1.1325(5) 0.0649(5) 1.2303(3) 0.0835(15) Uani 1 1 d . .
H41 H 1.0588 0.1150 1.2611 0.100 Uiso 1 1 calc R U
C42 C 1.1339(4) 0.0222(4) 1.1394(3) 0.0641(11) Uani 1 1 d . .
H42 H 1.0620 0.0435 1.1090 0.077 Uiso 1 1 calc R U
C43 C 1.2361(7) 0.0851(6) 1.3759(4) 0.135(3) Uani 1 1 d . .
H43A H 1.2910 0.0295 1.4141 0.202 Uiso 1 1 calc R U
H43B H 1.1545 0.1115 1.4078 0.202 Uiso 1 1 calc R U
H43C H 1.2615 0.1458 1.3684 0.202 Uiso 1 1 calc R U

loop_
_atom_site_aniso_label
_atom_site_aniso_U_11
_atom_site_aniso_U_22
_atom_site_aniso_U_33
_atom_site_aniso_U_23
_atom_site_aniso_U_13
_atom_site_aniso_U_12
Br1 0.1050(5) 0.1424(7) 0.1049(5) 0.0044(4) -0.0658(4) -0.0297(4)
S1 0.0756(8) 0.0866(11) 0.0965(9) -0.0146(7) 0.0037(7) -0.0408(8)
S2 0.0442(6) 0.0534(7) 0.0596(6) 0.0063(5) -0.0140(4) -0.0172(5)
N1 0.049(2) 0.068(2) 0.055(2) -0.0061(17) -0.0120(16) -0.0082(17)
N2 0.058(2) 0.068(3) 0.096(3) 0.007(2) -0.002(2) -0.0185(19)
N3 0.0393(17) 0.058(2) 0.0516(18) 0.0084(15) -0.0114(14) -0.0155(15)
O1 0.094(3) 0.181(4) 0.095(3) -0.019(3) -0.017(2) -0.075(3)
O2 0.122(3) 0.066(3) 0.154(4) -0.012(2) 0.027(3) -0.041(2)
O3 0.0561(16) 0.068(2) 0.0715(17) 0.0022(14) -0.0156(14) -0.0316(14)
O4 0.0536(17) 0.0538(18) 0.087(2) 0.0042(14) -0.0142(15) -0.0088(14)
C1 0.049(2) 0.067(3) 0.056(2) 0.005(2) -0.0159(19) -0.010(2)
C2 0.047(2) 0.059(3) 0.052(2) 0.010(2) -0.0133(18) -0.015(2)
C3 0.052(2) 0.055(3) 0.056(2) 0.0032(19) -0.0119(19) -0.015(2)
C4 0.048(2) 0.055(3) 0.068(3) 0.010(2) -0.013(2) -0.014(2)
C5 0.060(3) 0.061(3) 0.072(3) 0.004(2) -0.023(2) -0.018(2)
C6 0.066(3) 0.079(3) 0.078(3) 0.011(3) -0.038(2) -0.024(3)
C7 0.092(4) 0.078(4) 0.066(3) -0.007(2) -0.028(3) -0.020(3)
C8 0.064(3) 0.067(3) 0.068(3) -0.002(2) -0.018(2) -0.010(2)
C9 0.049(2) 0.058(3) 0.053(2) 0.0027(18) -0.0131(19) -0.0123(19)
C10 0.042(2) 0.054(3) 0.052(2) 0.0068(18) -0.0080(17) -0.0167(18)
C11 0.050(3) 0.105(4) 0.047(2) 0.016(3) -0.010(2) -0.016(3)
C12 0.069(3) 0.181(6) 0.060(3) -0.031(4) -0.003(3) -0.035(4)
C13 0.085(5) 0.322(15) 0.062(4) -0.040(6) 0.017(4) -0.063(7)
C14 0.094(6) 0.338(19) 0.104(6) 0.085(9) -0.023(5) -0.098(9)
C15 0.099(6) 0.239(11) 0.191(9) 0.150(8) -0.049(6) -0.074(6)
C16 0.068(3) 0.122(5) 0.129(5) 0.069(4) -0.008(3) -0.029(3)
C17 0.047(2) 0.071(3) 0.061(2) 0.014(2) -0.0148(19) -0.024(2)
C18 0.055(3) 0.071(3) 0.072(3) 0.013(3) -0.014(2) -0.028(2)
C19 0.100(4) 0.085(4) 0.106(4) -0.005(3) -0.014(3) -0.041(3)
C20 0.053(3) 0.071(3) 0.071(3) -0.004(2) -0.007(2) -0.007(2)
C21 0.066(3) 0.069(3) 0.066(3) 0.014(2) 0.005(2) -0.008(2)
C22 0.057(3) 0.055(3) 0.055(2) -0.003(2) -0.002(2) -0.014(2)
C23 0.058(3) 0.059(3) 0.075(3) 0.001(2) -0.003(2) -0.013(2)
C24 0.057(3) 0.060(3) 0.056(2) -0.006(2) -0.0007(19) -0.019(2)
C25 0.074(3) 0.075(4) 0.114(4) 0.007(3) 0.016(3) -0.027(3)
C26 0.105(5) 0.097(5) 0.130(5) -0.003(4) 0.022(4) -0.053(4)
C27 0.060(3) 0.135(6) 0.100(4) -0.012(4) 0.002(3) -0.045(4)
C28 0.055(3) 0.100(4) 0.089(4) -0.004(3) -0.011(3) -0.020(3)
C29 0.064(3) 0.063(3) 0.076(3) 0.000(2) -0.012(2) -0.020(2)
C30 0.065(3) 0.071(3) 0.077(3) 0.011(2) -0.012(2) -0.027(3)
C31 0.094(4) 0.097(4) 0.100(4) 0.026(3) -0.038(3) -0.034(3)
C32 0.152(6) 0.123(6) 0.087(4) 0.036(4) -0.048(4) -0.069(5)
C33 0.170(7) 0.108(5) 0.069(4) 0.007(3) 0.004(4) -0.071(5)
C34 0.102(4) 0.094(4) 0.080(4) 0.002(3) 0.023(3) -0.025(3)
C35 0.070(3) 0.091(4) 0.075(3) 0.015(3) -0.013(3) -0.026(3)
C36 0.306(13) 0.203(9) 0.079(4) -0.022(5) 0.036(6) -0.138(9)
C37 0.051(2) 0.059(3) 0.059(2) 0.0178(19) -0.0158(19) -0.027(2)
C38 0.061(3) 0.080(3) 0.067(3) 0.021(2) -0.027(2) -0.027(2)
C39 0.085(4) 0.120(5) 0.076(3) 0.031(3) -0.042(3) -0.056(4)
C40 0.103(4) 0.105(4) 0.063(3) 0.006(3) -0.025(3) -0.053(4)
C41 0.075(3) 0.109(4) 0.065(3) -0.011(3) -0.005(2) -0.035(3)
C42 0.060(3) 0.079(3) 0.057(2) 0.008(2) -0.015(2) -0.030(2)
C43 0.161(6) 0.187(7) 0.079(4) -0.011(4) -0.041(4) -0.087(6)

loop_
_atom_type_symbol
_atom_type_description
_atom_type_scat_dispersion_real
_atom_type_scat_dispersion_imag
_atom_type_scat_source
C C 0.0033 0.0016 'International Tables Vol C Tables 4.2.6.8 and 6.1.1.4'
H H 0.0000 0.0000 'International Tables Vol C Tables 4.2.6.8 and 6.1.1.4'
N N 0.0061 0.0033 'International Tables Vol C Tables 4.2.6.8 and 6.1.1.4'
O O 0.0106 0.0060 'International Tables Vol C Tables 4.2.6.8 and 6.1.1.4'
S S 0.1246 0.1234 'International Tables Vol C Tables 4.2.6.8 and 6.1.1.4'
Br Br -0.2901 2.4595 'International Tables Vol C Tables 4.2.6.8 and 6.1.1.4'

loop_
_geom_angle_atom_site_label_1
_geom_angle_atom_site_label_2
_geom_angle_atom_site_label_3
_geom_angle
O2 S1 O1 121.4(3)
O2 S1 N2 105.7(2)
O1 S1 N2 106.1(2)
O2 S1 C30 109.0(2)
O1 S1 C30 108.3(2)
N2 S1 C30 105.2(2)
O4 S2 O3 120.07(18)
O4 S2 N3 106.66(17)
O3 S2 N3 105.75(16)
O4 S2 C37 107.75(18)
O3 S2 C37 108.72(17)
N3 S2 C37 107.24(18)
C4 N1 C1 107.7(3)
C4 N1 C20 128.7(3)
C1 N1 C20 123.4(3)
C23 N2 C20 109.8(4)
C23 N2 S1 125.2(3)
C20 N2 S1 124.5(3)
C17 N3 C10 116.5(3)
C17 N3 S2 116.3(2)
C10 N3 S2 118.6(2)
C2 C1 N1 111.5(3)
C2 C1 H1 124.3
N1 C1 H1 124.3
C1 C2 C3 105.6(3)
C1 C2 C9 129.1(3)
C3 C2 C9 125.3(4)
C8 C3 C4 119.7(4)
C8 C3 C2 133.1(4)
C4 C3 C2 107.2(3)
N1 C4 C5 131.4(4)
N1 C4 C3 108.0(3)
C5 C4 C3 120.6(4)
C6 C5 C4 117.0(4)
C6 C5 H5 121.5
C4 C5 H5 121.5
C5 C6 C7 123.4(4)
C5 C6 Br1 118.4(3)
C7 C6 Br1 118.2(3)
C8 C7 C6 119.7(4)
C8 C7 H7 120.2
C6 C7 H7 120.2
C7 C8 C3 119.6(4)
C7 C8 H8 120.2
C3 C8 H8 120.2
C2 C9 C11 113.1(3)
C2 C9 C10 111.1(3)
C11 C9 C10 110.2(3)
C2 C9 H9 107.4
C11 C9 H9 107.4
C10 C9 H9 107.4
N3 C10 C9 111.6(3)
N3 C10 H10A 109.3
C9 C10 H10A 109.3
N3 C10 H10B 109.3
C9 C10 H10B 109.3
H10A C10 H10B 108.0
C16 C11 C12 118.8(5)
C16 C11 C9 120.2(5)
C12 C11 C9 121.0(6)
C11 C12 C13 119.3(8)
C11 C12 H12 120.3
C13 C12 H12 120.3
C14 C13 C12 122.6(10)
C14 C13 H13 118.7
C12 C13 H13 118.7
C13 C14 C15 118.2(10)
C13 C14 H14 120.9
C15 C14 H14 120.9
C14 C15 C16 120.5(10)
C14 C15 H15 119.8
C16 C15 H15 119.8
C11 C16 C15 120.5(7)
C11 C16 H16 119.7
C15 C16 H16 119.7
C18 C17 N3 114.6(3)
C18 C17 H17A 108.6
N3 C17 H17A 108.6
C18 C17 H17B 108.6
N3 C17 H17B 108.6
H17A C17 H17B 107.6
C19 C18 C17 177.2(5)
C18 C19 H19 180.0
N1 C20 N2 112.3(4)
N1 C20 C21 114.6(4)
N2 C20 C21 102.8(3)
N1 C20 H20 108.9
N2 C20 H20 108.9
C21 C20 H20 108.9
C22 C21 C20 105.3(4)
C22 C21 H21A 110.7
C20 C21 H21A 110.7
C22 C21 H21B 110.7
C20 C21 H21B 110.7
H21A C21 H21B 108.8
C23 C22 C24 127.7(4)
C23 C22 C21 109.4(4)
C24 C22 C21 123.0(4)
C22 C23 N2 112.1(4)
C22 C23 H23 123.9
N2 C23 H23 123.9
C25 C24 C29 117.3(4)
C25 C24 C22 120.7(4)
C29 C24 C22 122.0(4)
C24 C25 C26 121.1(5)
C24 C25 H25 119.4
C26 C25 H25 119.4
C27 C26 C25 119.9(6)
C27 C26 H26 120.1
C25 C26 H26 120.1
C28 C27 C26 120.5(5)
C28 C27 H27 119.8
C26 C27 H27 119.8
C27 C28 C29 119.6(5)
C27 C28 H28 120.2
C29 C28 H28 120.2
C28 C29 C24 121.6(5)
C28 C29 H29 119.2
C24 C29 H29 119.2
C31 C30 C35 120.3(5)
C31 C30 S1 118.7(4)
C35 C30 S1 121.0(4)
C30 C31 C32 119.1(6)
C30 C31 H31 120.5
C32 C31 H31 120.5
C31 C32 C33 122.4(6)
C31 C32 H32 118.8
C33 C32 H32 118.8
C34 C33 C32 116.9(6)
C34 C33 C36 119.9(8)
C32 C33 C36 123.2(8)
C35 C34 C33 121.5(6)
C35 C34 H34 119.2
C33 C34 H34 119.2
C34 C35 C30 119.8(5)
C34 C35 H35 120.1
C30 C35 H35 120.1
C33 C36 H36A 109.5
C33 C36 H36B 109.5
H36A C36 H36B 109.5
C33 C36 H36C 109.5
H36A C36 H36C 109.5
H36B C36 H36C 109.5
C42 C37 C38 120.4(4)
C42 C37 S2 120.1(3)
C38 C37 S2 119.4(3)
C37 C38 C39 118.7(4)
C37 C38 H38 120.6
C39 C38 H38 120.6
C40 C39 C38 122.1(4)
C40 C39 H39 118.9
C38 C39 H39 118.9
C39 C40 C41 117.9(4)
C39 C40 C43 121.2(5)
C41 C40 C43 120.9(6)
C40 C41 C42 121.3(5)
C40 C41 H41 119.3
C42 C41 H41 119.3
C37 C42 C41 119.5(4)
C37 C42 H42 120.3
C41 C42 H42 120.3
C40 C43 H43A 109.5
C40 C43 H43B 109.5
H43A C43 H43B 109.5
C40 C43 H43C 109.5
H43A C43 H43C 109.5
H43B C43 H43C 109.5

loop_
_geom_bond_atom_site_label_1
_geom_bond_atom_site_label_2
_geom_bond_distance
Br1 C6 1.902(4)
S1 O2 1.414(4)
S1 O1 1.427(4)
S1 N2 1.635(4)
S1 C30 1.753(5)
S2 O4 1.422(3)
S2 O3 1.432(3)
S2 N3 1.626(3)
S2 C37 1.755(4)
N1 C4 1.365(5)
N1 C1 1.374(5)
N1 C20 1.448(5)
N2 C23 1.415(5)
N2 C20 1.483(6)
N3 C17 1.472(5)
N3 C10 1.475(4)
C1 C2 1.352(5)
C1 H1 0.9300
C2 C3 1.431(5)
C2 C9 1.502(5)
C3 C8 1.393(6)
C3 C4 1.407(5)
C4 C5 1.396(5)
C5 C6 1.367(6)
C5 H5 0.9300
C6 C7 1.380(6)
C7 C8 1.361(6)
C7 H7 0.9300
C8 H8 0.9300
C9 C11 1.502(6)
C9 C10 1.529(5)
C9 H9 0.9800
C10 H10A 0.9700
C10 H10B 0.9700
C11 C16 1.346(8)
C11 C12 1.362(7)
C12 C13 1.397(10)
C12 H12 0.9300
C13 C14 1.326(14)
C13 H13 0.9300
C14 C15 1.352(14)
C14 H14 0.9300
C15 C16 1.411(9)
C15 H15 0.9300
C16 H16 0.9300
C17 C18 1.443(7)
C17 H17A 0.9700
C17 H17B 0.9700
C18 C19 1.161(7)
C19 H19 0.9300
C20 C21 1.538(6)
C20 H20 0.9800
C21 C22 1.512(6)
C21 H21A 0.9700
C21 H21B 0.9700
C22 C23 1.324(6)
C22 C24 1.452(6)
C23 H23 0.9300
C24 C25 1.375(7)
C24 C29 1.393(6)
C25 C26 1.391(8)
C25 H25 0.9300
C26 C27 1.361(8)
C26 H26 0.9300
C27 C28 1.362(8)
C27 H27 0.9300
C28 C29 1.377(6)
C28 H28 0.9300
C29 H29 0.9300
C30 C31 1.367(6)
C30 C35 1.373(6)
C31 C32 1.364(8)
C31 H31 0.9300
C32 C33 1.378(9)
C32 H32 0.9300
C33 C34 1.387(9)
C33 C36 1.504(9)
C34 C35 1.360(7)
C34 H34 0.9300
C35 H35 0.9300
C36 H36A 0.9600
C36 H36B 0.9600
C36 H36C 0.9600
C37 C42 1.373(6)
C37 C38 1.376(5)
C38 C39 1.384(7)
C38 H38 0.9300
C39 C40 1.365(7)
C39 H39 0.9300
C40 C41 1.380(7)
C40 C43 1.521(7)
C41 C42 1.378(6)
C41 H41 0.9300
C42 H42 0.9300
C43 H43A 0.9600
C43 H43B 0.9600
C43 H43C 0.9600

loop_
_geom_torsion_atom_site_label_1
_geom_torsion_atom_site_label_2
_geom_torsion_atom_site_label_3
_geom_torsion_atom_site_label_4
_geom_torsion
O2 S1 N2 C23 15.7(5)
O1 S1 N2 C23 145.8(4)
C30 S1 N2 C23 -99.5(4)
O2 S1 N2 C20 -155.7(4)
O1 S1 N2 C20 -25.5(4)
C30 S1 N2 C20 89.1(4)
O4 S2 N3 C17 -49.0(3)
O3 S2 N3 C17 -177.9(3)
C37 S2 N3 C17 66.2(3)
O4 S2 N3 C10 164.2(3)
O3 S2 N3 C10 35.3(3)
C37 S2 N3 C10 -80.6(3)
C4 N1 C1 C2 0.8(5)
C20 N1 C1 C2 176.3(4)
N1 C1 C2 C3 -0.1(5)
N1 C1 C2 C9 -178.4(4)
C1 C2 C3 C8 177.5(5)
C9 C2 C3 C8 -4.1(8)
C1 C2 C3 C4 -0.7(5)
C9 C2 C3 C4 177.7(4)
C1 N1 C4 C5 -178.3(4)
C20 N1 C4 C5 6.4(8)
C1 N1 C4 C3 -1.2(5)
C20 N1 C4 C3 -176.4(4)
C8 C3 C4 N1 -177.3(4)
C2 C3 C4 N1 1.1(5)
C8 C3 C4 C5 0.2(7)
C2 C3 C4 C5 178.7(4)
N1 C4 C5 C6 176.5(5)
C3 C4 C5 C6 -0.4(7)
C4 C5 C6 C7 0.1(8)
C4 C5 C6 Br1 -177.8(3)
C5 C6 C7 C8 0.2(8)
Br1 C6 C7 C8 178.2(4)
C6 C7 C8 C3 -0.3(8)
C4 C3 C8 C7 0.1(7)
C2 C3 C8 C7 -177.8(5)
C1 C2 C9 C11 -110.4(5)
C3 C2 C9 C11 71.6(6)
C1 C2 C9 C10 14.1(6)
C3 C2 C9 C10 -163.9(4)
C17 N3 C10 C9 97.7(4)
S2 N3 C10 C9 -115.6(3)
C2 C9 C10 N3 173.2(3)
C11 C9 C10 N3 -60.6(5)
C2 C9 C11 C16 51.0(6)
C10 C9 C11 C16 -74.0(5)
C2 C9 C11 C12 -132.2(4)
C10 C9 C11 C12 102.8(5)
C16 C11 C12 C13 2.6(8)
C9 C11 C12 C13 -174.3(5)
C11 C12 C13 C14 -1.1(12)
C12 C13 C14 C15 -1.2(15)
C13 C14 C15 C16 2.0(14)
C12 C11 C16 C15 -1.9(8)
C9 C11 C16 C15 175.1(5)
C14 C15 C16 C11 -0.5(11)
C10 N3 C17 C18 58.4(4)
S2 N3 C17 C18 -89.1(4)
C4 N1 C20 N2 -61.4(6)
C1 N1 C20 N2 124.0(4)
C4 N1 C20 C21 55.5(6)
C1 N1 C20 C21 -119.1(4)
C23 N2 C20 N1 130.6(4)
S1 N2 C20 N1 -56.9(5)
C23 N2 C20 C21 6.9(5)
S1 N2 C20 C21 179.4(3)
N1 C20 C21 C22 -129.4(4)
N2 C20 C21 C22 -7.2(5)
C20 C21 C22 C23 5.5(5)
C20 C21 C22 C24 -174.0(4)
C24 C22 C23 N2 178.3(4)
C21 C22 C23 N2 -1.2(5)
C20 N2 C23 C22 -3.9(5)
S1 N2 C23 C22 -176.3(3)
C23 C22 C24 C25 165.4(5)
C21 C22 C24 C25 -15.1(7)
C23 C22 C24 C29 -16.0(7)
C21 C22 C24 C29 163.4(4)
C29 C24 C25 C26 1.1(8)
C22 C24 C25 C26 179.7(5)
C24 C25 C26 C27 -0.1(9)
C25 C26 C27 C28 -1.9(9)
C26 C27 C28 C29 2.8(8)
C27 C28 C29 C24 -1.8(7)
C25 C24 C29 C28 -0.2(7)
C22 C24 C29 C28 -178.8(4)
O2 S1 C30 C31 -35.9(5)
O1 S1 C30 C31 -169.8(4)
N2 S1 C30 C31 77.1(5)
O2 S1 C30 C35 146.3(4)
O1 S1 C30 C35 12.4(5)
N2 S1 C30 C35 -100.7(4)
C35 C30 C31 C32 2.9(8)
S1 C30 C31 C32 -174.9(5)
C30 C31 C32 C33 -2.3(10)
C31 C32 C33 C34 0.0(10)
C31 C32 C33 C36 179.6(6)
C32 C33 C34 C35 1.7(10)
C36 C33 C34 C35 -177.8(6)
C33 C34 C35 C30 -1.1(9)
C31 C30 C35 C34 -1.3(8)
S1 C30 C35 C34 176.5(4)
O4 S2 C37 C42 -169.1(3)
O3 S2 C37 C42 -37.5(4)
N3 S2 C37 C42 76.4(4)
O4 S2 C37 C38 15.0(4)
O3 S2 C37 C38 146.6(3)
N3 S2 C37 C38 -99.5(4)
C42 C37 C38 C39 -0.7(6)
S2 C37 C38 C39 175.2(4)
C37 C38 C39 C40 -0.7(8)
C38 C39 C40 C41 1.9(8)
C38 C39 C40 C43 -178.1(5)
C39 C40 C41 C42 -1.7(8)
C43 C40 C41 C42 178.3(5)
C38 C37 C42 C41 0.9(7)
S2 C37 C42 C41 -174.9(4)
C40 C41 C42 C37 0.3(8)
